data_4346062
loop_
_publ_author_name
'Liu, Wei'
'Bao, Xin'
'Li, Jin-Yan'
'Qin, Yu-Lian'
'Chen, Yan-Cong'
'Ni, Zhao-Ping'
'Tong, Ming-Liang'

_publ_section_title
;
 High-temperature spin crossover in two solvent-free coordination polymers
 with unusual high thermal stability.
;
_journal_issue 6
_journal_name_full 'Inorganic chemistry'
_journal_page_first 3006
_journal_page_last 3011
_journal_paper_doi 10.1021/acs.inorgchem.5b00119
_journal_volume 54
_journal_year 2015
_chemical_formula_sum 'C32 H22 Fe N12'
_chemical_formula_weight 630.47
_space_group_IT_number 14
_space_group_name_Hall '-P 2ybc'
_space_group_name_H-M_alt 'P 1 21/c 1'
_symmetry_cell_setting monoclinic
_symmetry_space_group_name_H-M 'P 1 21/c 1'
_atom_sites_solution_hydrogens geom
_atom_sites_solution_primary direct
_atom_sites_solution_secondary difmap
_audit_creation_method SHELXL-97
_cell_angle_alpha 90.00
_cell_angle_beta 98.606(3)
_cell_angle_gamma 90.00
_cell_formula_units_Z 2
_cell_length_a 8.3756(16)
_cell_length_b 16.567(3)
_cell_length_c 11.265(2)
_cell_measurement_temperature 443(2)
_cell_measurement_theta_max 26.06
_cell_measurement_theta_min 2.20
_cell_volume 1545.5(5)
_computing_structure_refinement 'SHELXL-97 (Sheldrick, 1997)'
_computing_structure_solution 'SHELXS-97 (Sheldrick, 1990)'
_diffrn_ambient_temperature 443(2)
_diffrn_measured_fraction_theta_full 0.994
_diffrn_measured_fraction_theta_max 0.994
_diffrn_radiation_monochromator graphite
_diffrn_radiation_source 'fine-focus sealed tube'
_diffrn_radiation_type MoK\a
_diffrn_radiation_wavelength 0.71073
_diffrn_reflns_av_R_equivalents 0.0391
_diffrn_reflns_av_sigmaI/netI 0.0462
_diffrn_reflns_limit_h_max 10
_diffrn_reflns_limit_h_min -9
_diffrn_reflns_limit_k_max 20
_diffrn_reflns_limit_k_min -20
_diffrn_reflns_limit_l_max 13
_diffrn_reflns_limit_l_min -13
_diffrn_reflns_number 8590
_diffrn_reflns_theta_full 26.00
_diffrn_reflns_theta_max 26.00
_diffrn_reflns_theta_min 2.46
_exptl_absorpt_coefficient_mu 0.531
_exptl_absorpt_correction_T_max 0.9587
_exptl_absorpt_correction_T_min 0.8966
_exptl_absorpt_correction_type multi-scan
_exptl_crystal_colour 'dark red'
_exptl_crystal_density_diffrn 1.355
_exptl_crystal_density_method 'not measured'
_exptl_crystal_description block
_exptl_crystal_F_000 648
_exptl_crystal_size_max 0.21
_exptl_crystal_size_mid 0.09
_exptl_crystal_size_min 0.08
_refine_diff_density_max 0.597
_refine_diff_density_min -0.242
_refine_diff_density_rms 0.057
_refine_ls_extinction_method none
_refine_ls_goodness_of_fit_ref 0.999
_refine_ls_hydrogen_treatment constr
_refine_ls_matrix_type full
_refine_ls_number_parameters 205
_refine_ls_number_reflns 3012
_refine_ls_number_restraints 0
_refine_ls_restrained_S_all 0.999
_refine_ls_R_factor_all 0.0800
_refine_ls_R_factor_gt 0.0495
_refine_ls_shift/su_max 0.000
_refine_ls_shift/su_mean 0.000
_refine_ls_structure_factor_coef Fsqd
_refine_ls_weighting_details 'calc w=1/[\s^2^(Fo^2^)+(0.0721P)^2^+0.0000P] where P=(Fo^2^+2Fc^2^)/3'
_refine_ls_weighting_scheme calc
_refine_ls_wR_factor_gt 0.1173
_refine_ls_wR_factor_ref 0.1332
_reflns_number_gt 1988
_reflns_number_total 3012
_reflns_threshold_expression >2sigma(I)
_cod_data_source_file ic5b00119_si_002.cif
_cod_data_source_block 1_443K
_cod_original_sg_symbol_H-M P2(1)/c
_cod_database_code 4346062

loop_
_symmetry_equiv_pos_as_xyz
'x, y, z'
'-x, y+1/2, -z+1/2'
'-x, -y, -z'
'x, -y-1/2, z-1/2'

loop_
_atom_site_label
_atom_site_type_symbol
_atom_site_fract_x
_atom_site_fract_y
_atom_site_fract_z
_atom_site_U_iso_or_equiv
_atom_site_adp_type
_atom_site_occupancy
_atom_site_symmetry_multiplicity
_atom_site_calc_flag
_atom_site_refinement_flags
Fe1 Fe 0.0000 0.5000 1.0000 0.0491(2) Uani 1 2 d S
N1 N -0.1632(3) 0.52057(15) 0.8370(2) 0.0643(7) Uani 1 1 d .
N2 N 0.1311(3) 0.45621(14) 0.8715(2) 0.0569(6) Uani 1 1 d .
N3 N 0.2734(3) 0.41580(15) 0.8676(2) 0.0596(6) Uani 1 1 d .
N4 N 0.1295(3) 0.41861(16) 0.6803(2) 0.0665(7) Uani 1 1 d .
N5 N 0.7665(3) 0.21850(17) 0.5792(2) 0.0692(7) Uani 1 1 d .
N6 N 0.9072(3) 0.11771(15) 0.5201(2) 0.0627(6) Uani 1 1 d .
C1 C -0.3065(4) 0.5576(2) 0.8242(4) 0.0871(11) Uani 1 1 d .
H1 H -0.3476 0.5736 0.8928 0.105 Uiso 1 1 calc R
C2 C -0.3949(5) 0.5728(3) 0.7150(5) 0.1137(15) Uani 1 1 d .
H2 H -0.4936 0.5992 0.7099 0.136 Uiso 1 1 calc R
C3 C -0.3380(5) 0.5492(3) 0.6132(4) 0.1104(15) Uani 1 1 d .
H3 H -0.3977 0.5593 0.5382 0.132 Uiso 1 1 calc R
C4 C -0.1899(5) 0.5098(2) 0.6227(3) 0.0880(11) Uani 1 1 d .
H4 H -0.1485 0.4931 0.5546 0.106 Uiso 1 1 calc R
C5 C -0.1062(4) 0.49633(18) 0.7363(3) 0.0604(7) Uani 1 1 d .
C6 C 0.0520(3) 0.45649(18) 0.7601(2) 0.0565(7) Uani 1 1 d .
C7 C 0.2661(3) 0.39458(17) 0.7525(3) 0.0588(7) Uani 1 1 d .
C8 C 0.3951(3) 0.34822(18) 0.7082(3) 0.0590(7) Uani 1 1 d .
C9 C 0.3633(4) 0.3001(2) 0.6081(3) 0.0841(11) Uani 1 1 d .
H9 H 0.2581 0.2968 0.5679 0.101 Uiso 1 1 calc R
C10 C 0.4831(4) 0.2566(2) 0.5657(3) 0.0849(11) Uani 1 1 d .
H10 H 0.4585 0.2239 0.4983 0.102 Uiso 1 1 calc R
C11 C 0.6395(3) 0.26202(19) 0.6239(3) 0.0633(8) Uani 1 1 d .
C12 C 0.6739(4) 0.3094(2) 0.7239(3) 0.0753(9) Uani 1 1 d .
H12 H 0.7794 0.3128 0.7636 0.090 Uiso 1 1 calc R
C13 C 0.5530(4) 0.3521(2) 0.7660(3) 0.0710(9) Uani 1 1 d .
H13 H 0.5776 0.3839 0.8343 0.085 Uiso 1 1 calc R
C14 C 0.7757(3) 0.13845(19) 0.5629(3) 0.0645(8) Uani 1 1 d .
H14 H 0.6979 0.1019 0.5799 0.077 Uiso 1 1 calc R
C15 C 0.9848(4) 0.1889(2) 0.5076(3) 0.0832(11) Uani 1 1 d .
H15 H 1.0818 0.1938 0.4774 0.100 Uiso 1 1 calc R
C16 C 0.9019(4) 0.2509(2) 0.5448(4) 0.0925(12) Uani 1 1 d .
H16 H 0.9311 0.3051 0.5468 0.111 Uiso 1 1 calc R

loop_
_atom_site_aniso_label
_atom_site_aniso_U_11
_atom_site_aniso_U_22
_atom_site_aniso_U_33
_atom_site_aniso_U_23
_atom_site_aniso_U_13
_atom_site_aniso_U_12
Fe1 0.0415(3) 0.0542(4) 0.0546(3) -0.0018(3) 0.0165(2) -0.0011(3)
N1 0.0464(13) 0.0713(17) 0.0769(17) -0.0045(13) 0.0146(12) 0.0064(12)
N2 0.0487(13) 0.0614(15) 0.0631(15) -0.0024(12) 0.0166(11) 0.0027(12)
N3 0.0488(13) 0.0680(16) 0.0649(15) -0.0047(12) 0.0178(11) 0.0034(12)
N4 0.0592(14) 0.0778(17) 0.0641(15) -0.0122(13) 0.0149(12) 0.0059(13)
N5 0.0512(14) 0.0679(17) 0.0917(18) -0.0107(14) 0.0208(12) 0.0017(13)
N6 0.0474(13) 0.0669(17) 0.0770(16) -0.0021(13) 0.0197(11) -0.0006(12)
C1 0.0547(19) 0.094(3) 0.112(3) -0.009(2) 0.0108(19) 0.0198(19)
C2 0.074(3) 0.132(4) 0.128(4) -0.006(3) -0.008(3) 0.037(3)
C3 0.094(3) 0.124(4) 0.101(3) 0.012(3) -0.025(3) 0.021(3)
C4 0.083(2) 0.106(3) 0.072(2) -0.0002(19) 0.0016(19) 0.009(2)
C5 0.0544(16) 0.0660(19) 0.0614(17) -0.0027(15) 0.0104(13) 0.0025(15)
C6 0.0542(16) 0.0613(18) 0.0561(16) -0.0048(15) 0.0152(13) 0.0000(14)
C7 0.0551(16) 0.0598(19) 0.0643(18) -0.0055(14) 0.0181(14) -0.0018(14)
C8 0.0491(15) 0.0626(19) 0.0681(18) -0.0051(15) 0.0181(13) -0.0002(14)
C9 0.0467(16) 0.104(3) 0.101(3) -0.042(2) 0.0079(16) 0.0054(18)
C10 0.0604(19) 0.099(3) 0.095(2) -0.043(2) 0.0110(17) 0.0052(19)
C11 0.0486(16) 0.066(2) 0.078(2) -0.0104(16) 0.0184(14) 0.0044(14)
C12 0.0491(17) 0.092(3) 0.084(2) -0.016(2) 0.0071(15) 0.0062(17)
C13 0.0618(19) 0.084(2) 0.0671(19) -0.0182(17) 0.0095(15) 0.0038(17)
C14 0.0516(16) 0.064(2) 0.082(2) -0.0045(16) 0.0207(14) -0.0026(15)
C15 0.0565(19) 0.071(2) 0.130(3) -0.017(2) 0.040(2) -0.0067(17)
C16 0.069(2) 0.064(2) 0.154(4) -0.021(2) 0.050(2) -0.0125(18)

loop_
_atom_type_symbol
_atom_type_description
_atom_type_scat_dispersion_real
_atom_type_scat_dispersion_imag
_atom_type_scat_source
C C 0.0033 0.0016 'International Tables Vol C Tables 4.2.6.8 and 6.1.1.4'
H H 0.0000 0.0000 'International Tables Vol C Tables 4.2.6.8 and 6.1.1.4'
N N 0.0061 0.0033 'International Tables Vol C Tables 4.2.6.8 and 6.1.1.4'
Fe Fe 0.3463 0.8444 'International Tables Vol C Tables 4.2.6.8 and 6.1.1.4'

loop_
_geom_angle_atom_site_label_1
_geom_angle_atom_site_label_2
_geom_angle_atom_site_label_3
_geom_angle
_geom_angle_site_symmetry_1
_geom_angle_site_symmetry_3
N2 Fe1 N2 180.000(1) 3_567 .
N2 Fe1 N6 89.62(9) 3_567 2_656
N2 Fe1 N6 90.38(9) . 2_656
N2 Fe1 N6 90.38(9) 3_567 4_466
N2 Fe1 N6 89.62(9) . 4_466
N6 Fe1 N6 180.000(1) 2_656 4_466
N2 Fe1 N1 78.13(9) 3_567 3_567
N2 Fe1 N1 101.87(9) . 3_567
N6 Fe1 N1 92.33(9) 2_656 3_567
N6 Fe1 N1 87.67(9) 4_466 3_567
N2 Fe1 N1 101.87(9) 3_567 .
N2 Fe1 N1 78.13(9) . .
N6 Fe1 N1 87.67(9) 2_656 .
N6 Fe1 N1 92.33(9) 4_466 .
N1 Fe1 N1 180.0 3_567 .
C1 N1 C5 118.0(3) . .
C1 N1 Fe1 127.7(2) . .
C5 N1 Fe1 114.22(19) . .
C6 N2 N3 106.5(2) . .
C6 N2 Fe1 114.59(18) . .
N3 N2 Fe1 138.19(18) . .
C7 N3 N2 104.2(2) . .
C6 N4 C7 100.6(2) . .
C14 N5 C16 106.4(3) . .
C14 N5 C11 127.2(3) . .
C16 N5 C11 126.4(3) . .
C14 N6 C15 104.5(3) . .
C14 N6 Fe1 128.3(2) . 2_646
C15 N6 Fe1 126.55(19) . 2_646
N1 C1 C2 122.7(4) . .
N1 C1 H1 118.6 . .
C2 C1 H1 118.6 . .
C1 C2 C3 119.8(4) . .
C1 C2 H2 120.1 . .
C3 C2 H2 120.1 . .
C2 C3 C4 119.3(4) . .
C2 C3 H3 120.3 . .
C4 C3 H3 120.3 . .
C5 C4 C3 118.0(4) . .
C5 C4 H4 121.0 . .
C3 C4 H4 121.0 . .
N1 C5 C4 122.3(3) . .
N1 C5 C6 113.7(2) . .
C4 C5 C6 124.1(3) . .
N2 C6 N4 114.1(2) . .
N2 C6 C5 118.9(2) . .
N4 C6 C5 127.0(3) . .
N3 C7 N4 114.5(3) . .
N3 C7 C8 122.5(3) . .
N4 C7 C8 123.0(3) . .
C9 C8 C13 117.8(3) . .
C9 C8 C7 121.2(3) . .
C13 C8 C7 120.9(3) . .
C8 C9 C10 121.8(3) . .
C8 C9 H9 119.1 . .
C10 C9 H9 119.1 . .
C11 C10 C9 119.4(3) . .
C11 C10 H10 120.3 . .
C9 C10 H10 120.3 . .
C12 C11 C10 119.8(3) . .
C12 C11 N5 120.1(3) . .
C10 C11 N5 120.1(3) . .
C11 C12 C13 120.2(3) . .
C11 C12 H12 119.9 . .
C13 C12 H12 119.9 . .
C12 C13 C8 121.0(3) . .
C12 C13 H13 119.5 . .
C8 C13 H13 119.5 . .
N6 C14 N5 112.2(3) . .
N6 C14 H14 123.9 . .
N5 C14 H14 123.9 . .
C16 C15 N6 110.6(3) . .
C16 C15 H15 124.7 . .
N6 C15 H15 124.7 . .
C15 C16 N5 106.2(3) . .
C15 C16 H16 126.9 . .
N5 C16 H16 126.9 . .

loop_
_geom_bond_atom_site_label_1
_geom_bond_atom_site_label_2
_geom_bond_distance
_geom_bond_site_symmetry_2
Fe1 N2 2.075(2) 3_567
Fe1 N2 2.075(2) .
Fe1 N6 2.124(2) 2_656
Fe1 N6 2.124(2) 4_466
Fe1 N1 2.146(2) 3_567
Fe1 N1 2.146(2) .
N1 C1 1.337(4) .
N1 C5 1.355(4) .
N2 C6 1.329(3) .
N2 N3 1.373(3) .
N3 C7 1.336(4) .
N4 C6 1.341(3) .
N4 C7 1.361(4) .
N5 C14 1.343(4) .
N5 C16 1.362(4) .
N5 C11 1.437(4) .
N6 C14 1.313(3) .
N6 C15 1.364(4) .
N6 Fe1 2.124(2) 2_646
C1 C2 1.361(5) .
C1 H1 0.9300 .
C2 C3 1.363(6) .
C2 H2 0.9300 .
C3 C4 1.392(5) .
C3 H3 0.9300 .
C4 C5 1.383(5) .
C4 H4 0.9300 .
C5 C6 1.468(4) .
C7 C8 1.472(4) .
C8 C9 1.374(4) .
C8 C13 1.385(4) .
C9 C10 1.377(4) .
C9 H9 0.9300 .
C10 C11 1.377(4) .
C10 H10 0.9300 .
C11 C12 1.368(4) .
C12 C13 1.376(4) .
C12 H12 0.9300 .
C13 H13 0.9300 .
C14 H14 0.9300 .
C15 C16 1.342(4) .
C15 H15 0.9300 .
C16 H16 0.9300 .

loop_
_geom_hbond_atom_site_label_D
_geom_hbond_atom_site_label_H
_geom_hbond_atom_site_label_A
_geom_hbond_distance_DH
_geom_hbond_distance_HA
_geom_hbond_distance_DA
_geom_hbond_angle_DHA
_geom_hbond_site_symmetry_A
C16 H16 N4 0.93 2.79 3.579(4) 142.7 1_655

loop_
_geom_torsion_atom_site_label_1
_geom_torsion_atom_site_label_2
_geom_torsion_atom_site_label_3
_geom_torsion_atom_site_label_4
_geom_torsion
_geom_torsion_site_symmetry_1
N2 Fe1 N1 C1 4.3(3) 3_567
N2 Fe1 N1 C1 -175.7(3) .
N6 Fe1 N1 C1 -84.9(3) 2_656
N6 Fe1 N1 C1 95.1(3) 4_466
N1 Fe1 N1 C1 83(100) 3_567
N2 Fe1 N1 C5 -179.6(2) 3_567
N2 Fe1 N1 C5 0.4(2) .
N6 Fe1 N1 C5 91.2(2) 2_656
N6 Fe1 N1 C5 -88.8(2) 4_466
N1 Fe1 N1 C5 -101(100) 3_567
N2 Fe1 N2 C6 93(100) 3_567
N6 Fe1 N2 C6 -92.0(2) 2_656
N6 Fe1 N2 C6 88.0(2) 4_466
N1 Fe1 N2 C6 175.5(2) 3_567
N1 Fe1 N2 C6 -4.5(2) .
N2 Fe1 N2 N3 -76(100) 3_567
N6 Fe1 N2 N3 99.2(3) 2_656
N6 Fe1 N2 N3 -80.8(3) 4_466
N1 Fe1 N2 N3 6.7(3) 3_567
N1 Fe1 N2 N3 -173.3(3) .
C6 N2 N3 C7 -0.5(3) .
Fe1 N2 N3 C7 168.9(2) .
C5 N1 C1 C2 -1.2(5) .
Fe1 N1 C1 C2 174.8(3) .
N1 C1 C2 C3 0.7(7) .
C1 C2 C3 C4 -0.1(7) .
C2 C3 C4 C5 0.0(7) .
C1 N1 C5 C4 1.0(5) .
Fe1 N1 C5 C4 -175.5(3) .
C1 N1 C5 C6 179.9(3) .
Fe1 N1 C5 C6 3.4(3) .
C3 C4 C5 N1 -0.5(5) .
C3 C4 C5 C6 -179.2(3) .
N3 N2 C6 N4 0.4(3) .
Fe1 N2 C6 N4 -171.8(2) .
N3 N2 C6 C5 -179.7(2) .
Fe1 N2 C6 C5 8.0(3) .
C7 N4 C6 N2 -0.2(3) .
C7 N4 C6 C5 180.0(3) .
N1 C5 C6 N2 -7.7(4) .
C4 C5 C6 N2 171.2(3) .
N1 C5 C6 N4 172.1(3) .
C4 C5 C6 N4 -9.1(5) .
N2 N3 C7 N4 0.4(3) .
N2 N3 C7 C8 -179.0(3) .
C6 N4 C7 N3 -0.1(3) .
C6 N4 C7 C8 179.3(3) .
N3 C7 C8 C9 153.5(3) .
N4 C7 C8 C9 -25.8(5) .
N3 C7 C8 C13 -26.8(5) .
N4 C7 C8 C13 153.9(3) .
C13 C8 C9 C10 0.2(6) .
C7 C8 C9 C10 179.8(3) .
C8 C9 C10 C11 -0.8(6) .
C9 C10 C11 C12 0.9(6) .
C9 C10 C11 N5 -178.6(3) .
C14 N5 C11 C12 122.2(3) .
C16 N5 C11 C12 -57.8(5) .
C14 N5 C11 C10 -58.3(5) .
C16 N5 C11 C10 121.7(4) .
C10 C11 C12 C13 -0.4(5) .
N5 C11 C12 C13 179.1(3) .
C11 C12 C13 C8 -0.3(5) .
C9 C8 C13 C12 0.4(5) .
C7 C8 C13 C12 -179.3(3) .
C15 N6 C14 N5 -0.6(4) .
Fe1 N6 C14 N5 170.67(19) 2_646
C16 N5 C14 N6 -0.3(4) .
C11 N5 C14 N6 179.7(3) .
C14 N6 C15 C16 1.2(4) .
Fe1 N6 C15 C16 -170.2(3) 2_646
N6 C15 C16 N5 -1.4(4) .
C14 N5 C16 C15 1.0(4) .
C11 N5 C16 C15 -179.0(3) .
